data_4003359
loop_
_publ_author_name
'Chen, Mansheng'
'Chen, Shoushun'
'Chen, Wei'
'Lucier, Bryan E. G.'
'Zhang, Yue'
'Zheng, Anmin'
'Huang, Yining'

_publ_section_title
;
 Analyzing Gas Adsorption in an Amide-Functionalized Metal Organic
 Framework: Are the Carbonyl or Amine Groups Responsible?
;
_journal_issue 11
_journal_name_full 'Chemistry of Materials'
_journal_page_first 3613
_journal_paper_doi 10.1021/acs.chemmater.8b00681
_journal_volume 30
_journal_year 2018
_chemical_formula_sum 'C14 H8 Cu N2 O6'
_chemical_formula_weight 363.76
_space_group_crystal_system monoclinic
_space_group_IT_number 14
_space_group_name_Hall '-P 2yn'
_space_group_name_H-M_alt 'P 1 21/n 1'
_atom_sites_solution_hydrogens geom
_audit_creation_method SHELXL-2014/7
_cell_angle_alpha 90
_cell_angle_beta 103.479(3)
_cell_angle_gamma 90
_cell_formula_units_Z 4
_cell_length_a 8.4584(12)
_cell_length_b 10.2551(14)
_cell_length_c 17.773(3)
_cell_measurement_temperature 153(2)
_cell_volume 1499.2(4)
_computing_structure_refinement 'SHELXL-2014/7 (Sheldrick, 2014)'
_diffrn_ambient_temperature 153(2)
_diffrn_measured_fraction_theta_full 0.974
_diffrn_measured_fraction_theta_max 0.974
_diffrn_radiation_type CuK\a
_diffrn_radiation_wavelength 1.54178
_diffrn_reflns_av_R_equivalents 0.0241
_diffrn_reflns_av_unetI/netI 0.0116
_diffrn_reflns_Laue_measured_fraction_full 0.974
_diffrn_reflns_Laue_measured_fraction_max 0.974
_diffrn_reflns_limit_h_max 9
_diffrn_reflns_limit_h_min -9
_diffrn_reflns_limit_k_max 12
_diffrn_reflns_limit_k_min -12
_diffrn_reflns_limit_l_max 13
_diffrn_reflns_limit_l_min -20
_diffrn_reflns_number 23595
_diffrn_reflns_point_group_measured_fraction_full 0.974
_diffrn_reflns_point_group_measured_fraction_max 0.974
_diffrn_reflns_theta_full 66.275
_diffrn_reflns_theta_max 66.275
_diffrn_reflns_theta_min 5.014
_exptl_absorpt_coefficient_mu 2.376
_exptl_crystal_density_diffrn 1.612
_exptl_crystal_F_000 732
_exptl_crystal_size_max 0.240
_exptl_crystal_size_mid 0.190
_exptl_crystal_size_min 0.190
_refine_diff_density_max 0.650
_refine_diff_density_min -0.438
_refine_diff_density_rms 0.076
_refine_ls_extinction_method none
_refine_ls_goodness_of_fit_ref 1.087
_refine_ls_hydrogen_treatment constr
_refine_ls_matrix_type full
_refine_ls_number_parameters 217
_refine_ls_number_reflns 2565
_refine_ls_number_restraints 0
_refine_ls_restrained_S_all 1.087
_refine_ls_R_factor_all 0.0357
_refine_ls_R_factor_gt 0.0348
_refine_ls_shift/su_max 0.000
_refine_ls_shift/su_mean 0.000
_refine_ls_structure_factor_coef Fsqd
_refine_ls_weighting_details 'w=1/[\s^2^(Fo^2^)+(0.0432P)^2^+2.6688P] where P=(Fo^2^+2Fc^2^)/3'
_refine_ls_weighting_scheme calc
_refine_ls_wR_factor_gt 0.0909
_refine_ls_wR_factor_ref 0.0916
_reflns_Friedel_coverage 0.000
_reflns_number_gt 2488
_reflns_number_total 2565
_reflns_threshold_expression 'I > 2\s(I)'
_cod_data_source_file cm8b00681_si_006.cif
_cod_data_source_block n18027_0m
_cod_original_sg_symbol_H-M 'P 21/n'
_cod_database_code 4003359
_shelx_shelxl_version_number 2014/7
_shelx_space_group_comment
;
The symmetry employed for this shelxl refinement is uniquely defined
by the following loop, which should always be used as a source of
symmetry information in preference to the above space-group names.
They are only intended as comments.
;
_shelx_estimated_absorpt_t_min 0.599
_shelx_estimated_absorpt_t_max 0.661

loop_
_space_group_symop_operation_xyz
'x, y, z'
'-x+1/2, y+1/2, -z+1/2'
'-x, -y, -z'
'x-1/2, -y-1/2, z-1/2'

loop_
_atom_site_label
_atom_site_type_symbol
_atom_site_fract_x
_atom_site_fract_y
_atom_site_fract_z
_atom_site_U_iso_or_equiv
_atom_site_adp_type
_atom_site_occupancy
_atom_site_site_symmetry_order
_atom_site_calc_flag
_atom_site_refinement_flags_posn
_atom_site_refinement_flags_adp
Cu1 Cu 0.17599(4) 1.05411(3) 0.56667(2) 0.01589(14) Uani 1 1 d . .
C1 C 0.3103(3) 1.1198(2) 0.71525(14) 0.0172(5) Uani 1 1 d . .
C2 C 0.3276(3) 1.1111(2) 0.80117(13) 0.0159(5) Uani 1 1 d . .
C3 C 0.2511(3) 1.0105(2) 0.83191(14) 0.0171(5) Uani 1 1 d . .
H3 H 0.1923 0.9460 0.7983 0.021 Uiso 1 1 calc R U
C4 C 0.2596(3) 1.0031(2) 0.91081(13) 0.0157(5) Uani 1 1 d . .
C5 C 0.3489(3) 1.0965(2) 0.96051(14) 0.0158(5) Uani 1 1 d . .
H5 H 0.3573 1.0920 1.0147 0.019 Uiso 1 1 calc R U
C6 C 0.4255(3) 1.1962(2) 0.92921(13) 0.0158(5) Uani 1 1 d . .
C7 C 0.4154(3) 1.2052(2) 0.84993(13) 0.0167(5) Uani 1 1 d . .
H7 H 0.4677 1.2743 0.8296 0.020 Uiso 1 1 calc R U
C8 C 0.5162(3) 1.2957(2) 0.98255(13) 0.0161(5) Uani 1 1 d . .
C9 C 0.1411(3) 0.8879(2) 1.00649(14) 0.0178(5) Uani 1 1 d . .
C10 C 0.0364(3) 0.7733(2) 1.01676(14) 0.0177(5) Uani 1 1 d . .
C11 C -0.0657(3) 0.7060(2) 0.95692(14) 0.0199(5) Uani 1 1 d . .
H11 H -0.0673 0.7265 0.9046 0.024 Uiso 1 1 calc R U
C12 C -0.1646(3) 0.6094(2) 0.97413(14) 0.0194(5) Uani 1 1 d . .
H12 H -0.2338 0.5636 0.9328 0.023 Uiso 1 1 calc R U
C13 C -0.0670(3) 0.6415(3) 1.10531(14) 0.0227(6) Uani 1 1 d . .
H13 H -0.0671 0.6188 1.1571 0.027 Uiso 1 1 calc R U
C14 C 0.0349(3) 0.7386(3) 1.09230(15) 0.0231(6) Uani 1 1 d . .
H14 H 0.1042 0.7820 1.1347 0.028 Uiso 1 1 calc R U
C15 C 0.2650(7) 0.4883(10) 0.2586(4) 0.141(4) Uani 1 1 d . .
H15 H 0.1902 0.5020 0.2902 0.169 Uiso 1 1 calc R U
C16 C 0.3569(7) 0.4716(10) 0.2196(3) 0.138(4) Uani 1 1 d . .
H16 H 0.4317 0.4579 0.1880 0.165 Uiso 1 1 calc R U
N1 N 0.1756(2) 0.8999(2) 0.93628(12) 0.0172(4) Uani 1 1 d . .
H1 H 0.1420 0.8365 0.9030 0.021 Uiso 1 1 calc R U
N2 N -0.1671(2) 0.5773(2) 1.04697(12) 0.0170(4) Uani 1 1 d . .
O1 O 0.2172(2) 1.03263(16) 0.67540(9) 0.0190(4) Uani 1 1 d . .
O2 O 0.3817(2) 1.20535(17) 0.68722(10) 0.0221(4) Uani 1 1 d . .
O3 O 0.5790(2) 1.39500(17) 0.95651(9) 0.0208(4) Uani 1 1 d . .
O4 O 0.5332(2) 1.28744(17) 1.05482(9) 0.0193(4) Uani 1 1 d . .
O5 O 0.1873(2) 0.96371(19) 1.06011(10) 0.0287(5) Uani 1 1 d . .

loop_
_atom_site_aniso_label
_atom_site_aniso_U_11
_atom_site_aniso_U_22
_atom_site_aniso_U_33
_atom_site_aniso_U_23
_atom_site_aniso_U_13
_atom_site_aniso_U_12
Cu1 0.0217(2) 0.0158(2) 0.0097(2) -0.00008(13) 0.00291(14) 0.00427(14)
C1 0.0202(12) 0.0170(12) 0.0145(12) 0.0017(10) 0.0042(9) 0.0058(10)
C2 0.0194(12) 0.0165(12) 0.0124(12) -0.0006(9) 0.0048(9) 0.0020(9)
C3 0.0202(12) 0.0150(12) 0.0155(12) -0.0018(9) 0.0031(9) -0.0010(10)
C4 0.0188(11) 0.0142(12) 0.0142(12) 0.0007(9) 0.0043(9) 0.0000(9)
C5 0.0195(12) 0.0168(12) 0.0114(11) -0.0003(9) 0.0042(9) 0.0010(10)
C6 0.0178(11) 0.0155(12) 0.0139(11) -0.0006(9) 0.0034(9) 0.0009(9)
C7 0.0197(12) 0.0161(12) 0.0147(12) 0.0016(9) 0.0051(9) 0.0000(10)
C8 0.0169(11) 0.0163(12) 0.0149(12) 0.0004(9) 0.0036(9) 0.0015(9)
C9 0.0207(12) 0.0175(12) 0.0160(12) 0.0001(10) 0.0060(10) -0.0010(10)
C10 0.0201(12) 0.0170(12) 0.0175(12) -0.0005(10) 0.0072(10) 0.0006(10)
C11 0.0249(13) 0.0218(13) 0.0143(12) -0.0001(10) 0.0072(10) -0.0024(10)
C12 0.0228(12) 0.0212(13) 0.0146(12) -0.0034(10) 0.0051(10) -0.0021(10)
C13 0.0279(14) 0.0271(14) 0.0124(12) 0.0026(10) 0.0032(10) -0.0047(11)
C14 0.0281(13) 0.0247(14) 0.0155(12) -0.0013(10) 0.0032(10) -0.0080(11)
C15 0.065(3) 0.282(10) 0.076(4) 0.103(5) 0.016(3) 0.013(5)
C16 0.055(3) 0.312(11) 0.039(3) 0.038(4) -0.003(2) -0.050(5)
N1 0.0236(10) 0.0149(10) 0.0143(10) -0.0025(8) 0.0068(8) -0.0048(8)
N2 0.0200(10) 0.0163(10) 0.0151(10) -0.0004(8) 0.0051(8) -0.0005(8)
O1 0.0270(9) 0.0183(9) 0.0110(8) -0.0013(7) 0.0028(7) 0.0008(7)
O2 0.0297(10) 0.0223(9) 0.0151(8) 0.0036(7) 0.0071(7) -0.0012(8)
O3 0.0300(10) 0.0196(9) 0.0128(8) -0.0007(7) 0.0050(7) -0.0094(7)
O4 0.0259(9) 0.0199(9) 0.0116(8) -0.0001(7) 0.0035(7) -0.0056(7)
O5 0.0432(12) 0.0280(11) 0.0178(10) -0.0075(8) 0.0131(9) -0.0169(9)

loop_
_atom_type_symbol
_atom_type_description
_atom_type_scat_dispersion_real
_atom_type_scat_dispersion_imag
_atom_type_scat_source
C C 0.0181 0.0091 'International Tables Vol C Tables 4.2.6.8 and 6.1.1.4'
H H 0.0000 0.0000 'International Tables Vol C Tables 4.2.6.8 and 6.1.1.4'
N N 0.0311 0.0180 'International Tables Vol C Tables 4.2.6.8 and 6.1.1.4'
O O 0.0492 0.0322 'International Tables Vol C Tables 4.2.6.8 and 6.1.1.4'
Cu Cu -1.9646 0.5888 'International Tables Vol C Tables 4.2.6.8 and 6.1.1.4'

loop_
_geom_angle_atom_site_label_1
_geom_angle_atom_site_label_2
_geom_angle_atom_site_label_3
_geom_angle
_geom_angle_site_symmetry_1
_geom_angle_site_symmetry_3
O1 Cu1 N2 97.46(8) . 4_675
O1 Cu1 O4 99.46(7) . 4_585
N2 Cu1 O4 160.92(8) 4_675 4_585
O1 Cu1 O3 163.95(7) . 4_585
N2 Cu1 O3 98.22(8) 4_675 4_585
O4 Cu1 O3 65.66(7) 4_585 4_585
O1 Cu1 C8 131.95(8) . 4_585
N2 Cu1 C8 130.20(8) 4_675 4_585
O4 Cu1 C8 32.55(8) 4_585 4_585
O3 Cu1 C8 33.19(8) 4_585 4_585
O2 C1 O1 124.4(2) . .
O2 C1 C2 120.8(2) . .
O1 C1 C2 114.8(2) . .
C7 C2 C3 119.9(2) . .
C7 C2 C1 120.2(2) . .
C3 C2 C1 119.9(2) . .
C4 C3 C2 121.1(2) . .
C4 C3 H3 119.5 . .
C2 C3 H3 119.5 . .
C3 C4 C5 119.5(2) . .
C3 C4 N1 117.1(2) . .
C5 C4 N1 123.4(2) . .
C6 C5 C4 118.9(2) . .
C6 C5 H5 120.6 . .
C4 C5 H5 120.6 . .
C5 C6 C7 121.8(2) . .
C5 C6 C8 118.0(2) . .
C7 C6 C8 120.1(2) . .
C2 C7 C6 118.8(2) . .
C2 C7 H7 120.6 . .
C6 C7 H7 120.6 . .
O4 C8 O3 117.5(2) . .
O4 C8 C6 121.7(2) . .
O3 C8 C6 120.8(2) . .
O4 C8 Cu1 58.83(12) . 4_686
O3 C8 Cu1 58.87(12) . 4_686
C6 C8 Cu1 176.12(17) . 4_686
O5 C9 N1 124.3(2) . .
O5 C9 C10 119.5(2) . .
N1 C9 C10 116.2(2) . .
C11 C10 C14 117.9(2) . .
C11 C10 C9 124.9(2) . .
C14 C10 C9 117.0(2) . .
C12 C11 C10 119.3(2) . .
C12 C11 H11 120.3 . .
C10 C11 H11 120.3 . .
N2 C12 C11 122.6(2) . .
N2 C12 H12 118.7 . .
C11 C12 H12 118.7 . .
N2 C13 C14 122.1(2) . .
N2 C13 H13 118.9 . .
C14 C13 H13 118.9 . .
C13 C14 C10 119.7(2) . .
C13 C14 H14 120.1 . .
C10 C14 H14 120.1 . .
C16 C15 H15 180.0 . .
C15 C16 H16 180.0 . .
C9 N1 C4 126.8(2) . .
C9 N1 H1 116.6 . .
C4 N1 H1 116.6 . .
C12 N2 C13 118.3(2) . .
C12 N2 Cu1 120.03(17) . 4_576
C13 N2 Cu1 121.57(17) . 4_576
C1 O1 Cu1 115.03(15) . .
C8 O3 Cu1 87.94(14) . 4_686
C8 O4 Cu1 88.62(14) . 4_686

loop_
_geom_bond_atom_site_label_1
_geom_bond_atom_site_label_2
_geom_bond_distance
_geom_bond_site_symmetry_2
Cu1 O1 1.8949(17) .
Cu1 N2 1.979(2) 4_675
Cu1 O4 2.0060(17) 4_585
Cu1 O3 2.0075(17) 4_585
Cu1 C8 2.344(2) 4_585
C1 O2 1.234(3) .
C1 O1 1.289(3) .
C1 C2 1.503(3) .
C2 C7 1.391(3) .
C2 C3 1.395(3) .
C3 C4 1.389(3) .
C3 H3 0.9500 .
C4 C5 1.399(4) .
C4 N1 1.407(3) .
C5 C6 1.393(3) .
C5 H5 0.9500 .
C6 C7 1.395(3) .
C6 C8 1.480(3) .
C7 H7 0.9500 .
C8 O4 1.262(3) .
C8 O3 1.284(3) .
C8 Cu1 2.344(2) 4_686
C9 O5 1.221(3) .
C9 N1 1.352(3) .
C9 C10 1.508(3) .
C10 C11 1.387(4) .
C10 C14 1.392(4) .
C11 C12 1.376(4) .
C11 H11 0.9500 .
C12 N2 1.341(3) .
C12 H12 0.9500 .
C13 N2 1.348(3) .
C13 C14 1.371(4) .
C13 H13 0.9500 .
C14 H14 0.9500 .
C15 C16 1.168(9) .
C15 H15 0.9500 .
C16 H16 0.9500 .
N1 H1 0.8800 .
N2 Cu1 1.979(2) 4_576
O3 Cu1 2.0076(17) 4_686
O4 Cu1 2.0060(17) 4_686

loop_
_geom_torsion_atom_site_label_1
_geom_torsion_atom_site_label_2
_geom_torsion_atom_site_label_3
_geom_torsion_atom_site_label_4
_geom_torsion
_geom_torsion_site_symmetry_1
_geom_torsion_site_symmetry_4
O2 C1 C2 C7 4.5(3) . .
O1 C1 C2 C7 -175.4(2) . .
O2 C1 C2 C3 -177.4(2) . .
O1 C1 C2 C3 2.6(3) . .
C7 C2 C3 C4 0.7(4) . .
C1 C2 C3 C4 -177.4(2) . .
C2 C3 C4 C5 -1.3(4) . .
C2 C3 C4 N1 178.6(2) . .
C3 C4 C5 C6 1.0(4) . .
N1 C4 C5 C6 -178.9(2) . .
C4 C5 C6 C7 0.0(4) . .
C4 C5 C6 C8 178.6(2) . .
C3 C2 C7 C6 0.3(4) . .
C1 C2 C7 C6 178.3(2) . .
C5 C6 C7 C2 -0.6(4) . .
C8 C6 C7 C2 -179.2(2) . .
C5 C6 C8 O4 4.4(3) . .
C7 C6 C8 O4 -177.0(2) . .
C5 C6 C8 O3 -174.8(2) . .
C7 C6 C8 O3 3.8(4) . .
O5 C9 C10 C11 158.0(3) . .
N1 C9 C10 C11 -21.2(4) . .
O5 C9 C10 C14 -17.5(4) . .
N1 C9 C10 C14 163.3(2) . .
C14 C10 C11 C12 0.5(4) . .
C9 C10 C11 C12 -174.9(2) . .
C10 C11 C12 N2 0.3(4) . .
N2 C13 C14 C10 0.1(4) . .
C11 C10 C14 C13 -0.7(4) . .
C9 C10 C14 C13 175.1(2) . .
O5 C9 N1 C4 -4.3(4) . .
C10 C9 N1 C4 174.8(2) . .
C3 C4 N1 C9 -166.3(2) . .
C5 C4 N1 C9 13.6(4) . .
C11 C12 N2 C13 -0.9(4) . .
C11 C12 N2 Cu1 175.67(19) . 4_576
C14 C13 N2 C12 0.7(4) . .
C14 C13 N2 Cu1 -175.8(2) . 4_576
O2 C1 O1 Cu1 -6.4(3) . .
C2 C1 O1 Cu1 173.51(15) . .
N2 Cu1 O1 C1 100.61(17) 4_675 .
O4 Cu1 O1 C1 -70.54(17) 4_585 .
O3 Cu1 O1 C1 -91.7(3) 4_585 .
C8 Cu1 O1 C1 -72.70(19) 4_585 .
O4 C8 O3 Cu1 5.3(2) . 4_686
C6 C8 O3 Cu1 -175.5(2) . 4_686
O3 C8 O4 Cu1 -5.3(2) . 4_686
C6 C8 O4 Cu1 175.5(2) . 4_686
